data_7226467
loop_
_publ_author_name
'Zheng, Xiao-Feng'
'Li, Wen-Qiang'
'Du, Jun'
'Luo, Xian-Zhu'
'Liu, Miao-Miao'
'Yu, Yang'
'Tian, Lai-Jin'

_publ_section_title
;
 Diverse structural assemblies of silver--thiophene-2,5-dicarboxylate
 coordination complexes contribute to different proton-conducting
 performances
;
_journal_issue 40
_journal_name_full CrystEngComm
_journal_page_first 7814
_journal_paper_doi 10.1039/C6CE01689H
_journal_volume 18
_journal_year 2016
_chemical_formula_sum 'C18 H32 Ag2 N8 O7 S'
_chemical_formula_weight 720.32
_chemical_name_systematic
;
 ?
;
_space_group_IT_number 61
_symmetry_cell_setting orthorhombic
_symmetry_space_group_name_Hall '-P 2ac 2ab'
_symmetry_space_group_name_H-M 'P b c a'
_atom_sites_solution_hydrogens geom
_atom_sites_solution_primary direct
_atom_sites_solution_secondary difmap
_audit_creation_method SHELXL-97
_audit_update_record
;
2016-07-28 deposited with the CCDC.
2016-09-05 downloaded from the CCDC.
;
_cell_angle_alpha 90.00
_cell_angle_beta 90.00
_cell_angle_gamma 90.00
_cell_formula_units_Z 8
_cell_length_a 11.9620(14)
_cell_length_b 11.3150(13)
_cell_length_c 36.656(4)
_cell_measurement_reflns_used 2345
_cell_measurement_temperature 295(2)
_cell_measurement_theta_max 25.68
_cell_measurement_theta_min 2.32
_cell_volume 4961.4(10)
_computing_cell_refinement 'SAINT (Bruker, 2002)'
_computing_data_collection 'SMART (Bruker, 2002)'
_computing_data_reduction SAINT
_computing_molecular_graphics 'ORTEP-3 for Windows (Farrugia, 1997)'
_computing_publication_material SHELXL97
_computing_structure_refinement 'SHELXL97 (Sheldrick, 1997)'
_computing_structure_solution 'SHELXS97 (Sheldrick, 1997)'
_diffrn_ambient_temperature 295(2)
_diffrn_measured_fraction_theta_full 1.000
_diffrn_measured_fraction_theta_max 1.000
_diffrn_radiation_monochromator graphite
_diffrn_radiation_source 'fine-focus sealed tube'
_diffrn_radiation_type MoK\a
_diffrn_radiation_wavelength 0.71073
_diffrn_reflns_av_R_equivalents 0.0455
_diffrn_reflns_av_sigmaI/netI 0.0243
_diffrn_reflns_limit_h_max 14
_diffrn_reflns_limit_h_min -14
_diffrn_reflns_limit_k_max 13
_diffrn_reflns_limit_k_min -13
_diffrn_reflns_limit_l_max 45
_diffrn_reflns_limit_l_min -45
_diffrn_reflns_number 36163
_diffrn_reflns_theta_full 26.00
_diffrn_reflns_theta_max 26.00
_diffrn_reflns_theta_min 1.11
_exptl_absorpt_coefficient_mu 1.719
_exptl_absorpt_correction_T_max 0.8469
_exptl_absorpt_correction_T_min 0.6634
_exptl_absorpt_correction_type multi-scan
_exptl_absorpt_process_details 'SADABS (Bruker 2002)'
_exptl_crystal_colour colorless
_exptl_crystal_density_diffrn 1.929
_exptl_crystal_density_method 'not measured'
_exptl_crystal_description block
_exptl_crystal_F_000 2896
_exptl_crystal_size_max 0.26
_exptl_crystal_size_mid 0.24
_exptl_crystal_size_min 0.10
_refine_diff_density_max 0.786
_refine_diff_density_min -0.725
_refine_diff_density_rms 0.085
_refine_ls_extinction_coef 0.00325(10)
_refine_ls_extinction_expression Fc^*^=kFc[1+0.001xFc^2^\l^3^/sin(2\q)]^-1/4^
_refine_ls_extinction_method SHELXL
_refine_ls_goodness_of_fit_ref 1.147
_refine_ls_hydrogen_treatment mixed
_refine_ls_matrix_type full
_refine_ls_number_parameters 326
_refine_ls_number_reflns 4873
_refine_ls_number_restraints 0
_refine_ls_restrained_S_all 1.147
_refine_ls_R_factor_all 0.0378
_refine_ls_R_factor_gt 0.0334
_refine_ls_shift/su_max 0.002
_refine_ls_shift/su_mean 0.000
_refine_ls_structure_factor_coef Fsqd
_refine_ls_weighting_details 'calc w=1/[\s^2^(Fo^2^)+(0.0290P)^2^+7.9896P] where P=(Fo^2^+2Fc^2^)/3'
_refine_ls_weighting_scheme calc
_refine_ls_wR_factor_gt 0.0768
_refine_ls_wR_factor_ref 0.0787
_reflns_number_gt 4408
_reflns_number_total 4873
_reflns_threshold_expression >2sigma(I)
_cod_data_source_file c6ce01689h2.cif
_cod_data_source_block a
_cod_depositor_comments 'Adding full bibliography for 7226465--7226467.cif.'
_cod_original_sg_symbol_H-M Pbca
_cod_database_code 7226467

loop_
_symmetry_equiv_pos_as_xyz
'x, y, z'
'-x+1/2, -y, z+1/2'
'-x, y+1/2, -z+1/2'
'x+1/2, -y+1/2, -z'
'-x, -y, -z'
'x-1/2, y, -z-1/2'
'x, -y-1/2, z-1/2'
'-x-1/2, y-1/2, z'

loop_
_atom_site_label
_atom_site_type_symbol
_atom_site_fract_x
_atom_site_fract_y
_atom_site_fract_z
_atom_site_U_iso_or_equiv
_atom_site_adp_type
_atom_site_occupancy
_atom_site_symmetry_multiplicity
_atom_site_calc_flag
_atom_site_refinement_flags
Ag1 Ag 0.64146(2) 0.31650(2) 0.245862(7) 0.02990(10) Uani 1 1 d .
Ag2 Ag 1.12458(2) -0.00256(2) 0.477289(8) 0.03898(10) Uani 1 1 d .
C1 C 0.7258(3) 0.2234(3) 0.31855(9) 0.0298(7) Uani 1 1 d .
C2 C 0.7544(3) 0.1527(3) 0.35133(9) 0.0283(7) Uani 1 1 d .
C3 C 0.7149(3) 0.0467(3) 0.36229(11) 0.0430(9) Uani 1 1 d .
H3 H 0.6595 0.0051 0.3499 0.052 Uiso 1 1 calc R
C4 C 0.7661(4) 0.0058(4) 0.39439(12) 0.0502(10) Uani 1 1 d .
H4 H 0.7479 -0.0656 0.4055 0.060 Uiso 1 1 calc R
C5 C 0.8434(3) 0.0794(3) 0.40731(10) 0.0374(8) Uani 1 1 d .
C6 C 0.9196(5) 0.0647(4) 0.43902(11) 0.0552(13) Uani 1 1 d .
C7 C 0.4977(3) 0.4369(3) 0.31857(9) 0.0286(7) Uani 1 1 d .
H7C H 0.5061 0.3566 0.3274 0.034 Uiso 1 1 calc R
H7D H 0.5618 0.4820 0.3268 0.034 Uiso 1 1 calc R
C8 C 0.2996(3) 0.4202(3) 0.32155(9) 0.0286(7) Uani 1 1 d .
H8A H 0.2321 0.4540 0.3319 0.034 Uiso 1 1 calc R
H8B H 0.3058 0.3394 0.3302 0.034 Uiso 1 1 calc R
C9 C 0.3961(2) 0.3690(3) 0.26655(9) 0.0258(7) Uani 1 1 d .
H9A H 0.4030 0.2880 0.2749 0.031 Uiso 1 1 calc R
H9B H 0.3927 0.3677 0.2401 0.031 Uiso 1 1 calc R
C10 C 0.4826(3) 0.5594(3) 0.26582(9) 0.0271(7) Uani 1 1 d .
H10A H 0.4801 0.5612 0.2394 0.033 Uiso 1 1 calc R
H10B H 0.5473 0.6046 0.2736 0.033 Uiso 1 1 calc R
C11 C 0.7161(3) 0.0440(3) 0.23152(9) 0.0254(7) Uani 1 1 d .
H11A H 0.7200 0.0452 0.2579 0.031 Uiso 1 1 calc R
H11B H 0.7842 0.0792 0.2221 0.031 Uiso 1 1 calc R
C12 C 0.6146(3) 0.1092(3) 0.17908(9) 0.0300(7) Uani 1 1 d .
H12A H 0.5515 0.1553 0.1705 0.036 Uiso 1 1 calc R
H12B H 0.6821 0.1438 0.1690 0.036 Uiso 1 1 calc R
C13 C 1.1098(3) -0.2115(3) 0.41927(10) 0.0387(9) Uani 1 1 d .
H13A H 1.0436 -0.1685 0.4117 0.046 Uiso 1 1 calc R
H13B H 1.1741 -0.1749 0.4078 0.046 Uiso 1 1 calc R
C14 C 1.0038(3) -0.3892(4) 0.42509(12) 0.0482(10) Uani 1 1 d .
H14A H 0.9364 -0.3478 0.4178 0.058 Uiso 1 1 calc R
H14B H 0.9971 -0.4707 0.4171 0.058 Uiso 1 1 calc R
C15 C 1.0228(3) -0.2629(3) 0.47627(11) 0.0420(9) Uani 1 1 d .
H15A H 1.0294 -0.2597 0.5026 0.050 Uiso 1 1 calc R
H15B H 0.9554 -0.2208 0.4694 0.050 Uiso 1 1 calc R
C16 C 1.2224(3) -0.2703(3) 0.47018(9) 0.0338(8) Uani 1 1 d .
H16A H 1.2875 -0.2337 0.4592 0.041 Uiso 1 1 calc R
H16B H 1.2312 -0.2666 0.4965 0.041 Uiso 1 1 calc R
C17 C 1.1150(3) -0.4480(4) 0.47536(12) 0.0444(9) Uani 1 1 d .
H17A H 1.1093 -0.5301 0.4680 0.053 Uiso 1 1 calc R
H17B H 1.1221 -0.4460 0.5017 0.053 Uiso 1 1 calc R
C18 C 1.2978(3) 0.1018(3) 0.41875(10) 0.0365(8) Uani 1 1 d .
H18A H 1.3025 0.0202 0.4107 0.044 Uiso 1 1 calc R
H18B H 1.2329 0.1372 0.4073 0.044 Uiso 1 1 calc R
N1 N 0.4954(2) 0.4360(2) 0.27806(7) 0.0244(5) Uani 1 1 d .
N2 N 0.6196(2) 0.1154(2) 0.21956(7) 0.0240(6) Uani 1 1 d .
N3 N 0.3964(2) 0.4879(2) 0.33398(7) 0.0276(6) Uani 1 1 d .
N4 N 0.7910(2) 0.4203(2) 0.21896(7) 0.0229(5) Uani 1 1 d .
N5 N 1.1213(2) -0.2033(2) 0.45954(8) 0.0314(6) Uani 1 1 d .
N6 N 1.0132(3) -0.3862(3) 0.46479(10) 0.0431(8) Uani 1 1 d .
N7 N 1.1010(3) -0.3346(3) 0.40703(9) 0.0389(7) Uani 1 1 d .
N8 N 1.2835(2) 0.1046(2) 0.45873(8) 0.0320(6) Uani 1 1 d .
O1 O 0.6371(2) 0.1967(2) 0.30221(7) 0.0369(6) Uani 1 1 d .
O2 O 0.7906(2) 0.3035(3) 0.30900(7) 0.0530(8) Uani 1 1 d .
O3 O 1.0000(3) 0.1332(3) 0.44234(8) 0.0697(10) Uani 1 1 d .
O4 O 1.1029(4) 0.0198(3) 0.53997(8) 0.0792(12) Uani 1 1 d .
O5 O 0.1041(3) 0.3197(3) 0.39807(11) 0.0752(11) Uani 1 1 d .
H5A H 0.0705 0.3262 0.3778 0.090 Uiso 1 1 d R
H5B H 0.0621 0.2843 0.4133 0.090 Uiso 1 1 d R
O6 O 0.4406(2) 0.1137(2) 0.33047(7) 0.0398(6) Uani 1 1 d .
H6A H 0.5049 0.1394 0.3248 0.048 Uiso 1 1 d R
H6B H 0.4273 0.1308 0.3525 0.048 Uiso 1 1 d R
O7 O 0.0190(2) 0.3717(2) 0.32294(8) 0.0519(7) Uani 1 1 d .
H7A H -0.0493 0.3527 0.3244 0.062 Uiso 1 1 d R
H7B H 0.0273 0.4452 0.3267 0.062 Uiso 1 1 d R
S1 S 0.85660(8) 0.20217(9) 0.38021(3) 0.0395(2) Uani 1 1 d .

loop_
_atom_site_aniso_label
_atom_site_aniso_U_11
_atom_site_aniso_U_22
_atom_site_aniso_U_33
_atom_site_aniso_U_23
_atom_site_aniso_U_13
_atom_site_aniso_U_12
Ag1 0.02503(14) 0.02750(15) 0.03719(16) 0.00503(11) 0.00276(10) -0.00297(10)
Ag2 0.04546(18) 0.03372(17) 0.03777(17) 0.00272(12) -0.00209(12) -0.00291(12)
C1 0.0287(17) 0.0360(19) 0.0247(16) 0.0010(14) 0.0007(13) 0.0052(14)
C2 0.0249(16) 0.0328(18) 0.0271(16) 0.0021(14) -0.0012(13) 0.0037(13)
C3 0.040(2) 0.039(2) 0.050(2) 0.0085(18) -0.0128(18) -0.0041(17)
C4 0.054(3) 0.040(2) 0.056(3) 0.0203(19) -0.001(2) 0.0044(19)
C5 0.042(2) 0.040(2) 0.0297(18) 0.0043(15) 0.0006(15) 0.0137(17)
C6 0.077(3) 0.062(3) 0.026(2) -0.005(2) -0.012(2) 0.038(3)
C7 0.0267(16) 0.0259(17) 0.0332(17) 0.0016(14) -0.0083(14) 0.0010(13)
C8 0.0287(17) 0.0281(17) 0.0289(17) 0.0028(14) 0.0033(13) -0.0030(13)
C9 0.0249(16) 0.0205(15) 0.0318(17) -0.0051(13) -0.0006(13) 0.0021(12)
C10 0.0221(16) 0.0263(17) 0.0329(17) 0.0051(13) 0.0005(13) -0.0029(13)
C11 0.0224(15) 0.0235(16) 0.0304(16) -0.0015(13) -0.0053(13) -0.0020(12)
C12 0.0323(18) 0.0239(17) 0.0338(18) 0.0068(14) -0.0030(14) 0.0000(13)
C13 0.047(2) 0.033(2) 0.035(2) 0.0044(16) -0.0019(16) 0.0018(16)
C14 0.038(2) 0.038(2) 0.070(3) -0.008(2) -0.0085(19) -0.0052(17)
C15 0.040(2) 0.036(2) 0.050(2) 0.0006(17) 0.0142(18) 0.0001(16)
C16 0.039(2) 0.0310(18) 0.0311(18) -0.0021(14) 0.0000(15) -0.0042(15)
C17 0.047(2) 0.033(2) 0.053(2) 0.0096(18) 0.0099(18) -0.0028(17)
C18 0.039(2) 0.034(2) 0.0365(19) -0.0079(15) -0.0023(16) 0.0011(15)
N1 0.0186(12) 0.0245(13) 0.0300(14) 0.0021(11) -0.0007(10) 0.0012(10)
N2 0.0232(13) 0.0179(13) 0.0309(14) 0.0010(11) -0.0007(11) -0.0003(10)
N3 0.0320(14) 0.0258(14) 0.0250(14) 0.0006(11) -0.0029(11) 0.0007(11)
N4 0.0197(12) 0.0214(13) 0.0276(13) 0.0003(11) -0.0004(10) -0.0018(10)
N5 0.0369(16) 0.0251(15) 0.0323(15) 0.0008(12) 0.0057(12) -0.0009(11)
N6 0.0349(17) 0.0334(17) 0.061(2) 0.0021(15) 0.0093(15) -0.0045(13)
N7 0.0450(18) 0.0343(17) 0.0374(17) -0.0036(14) -0.0052(14) -0.0017(14)
N8 0.0356(16) 0.0265(15) 0.0339(15) 0.0012(12) -0.0034(13) 0.0008(12)
O1 0.0343(13) 0.0404(15) 0.0360(14) -0.0013(11) -0.0096(11) 0.0035(11)
O2 0.0487(17) 0.068(2) 0.0422(15) 0.0259(14) -0.0066(13) -0.0207(15)
O3 0.077(2) 0.085(3) 0.0469(19) -0.0102(17) -0.0326(17) 0.018(2)
O4 0.142(4) 0.063(2) 0.0324(16) 0.0078(15) -0.0114(19) 0.039(2)
O5 0.070(2) 0.060(2) 0.095(3) -0.0015(19) -0.044(2) -0.0099(17)
O6 0.0409(14) 0.0379(14) 0.0406(14) -0.0031(11) -0.0030(11) -0.0049(11)
O7 0.0376(15) 0.0340(14) 0.084(2) 0.0009(14) -0.0027(14) 0.0002(12)
S1 0.0410(5) 0.0434(5) 0.0341(5) 0.0063(4) -0.0125(4) -0.0052(4)

loop_
_atom_type_symbol
_atom_type_description
_atom_type_scat_dispersion_real
_atom_type_scat_dispersion_imag
_atom_type_scat_source
C C 0.0033 0.0016 'International Tables Vol C Tables 4.2.6.8 and 6.1.1.4'
H H 0.0000 0.0000 'International Tables Vol C Tables 4.2.6.8 and 6.1.1.4'
N N 0.0061 0.0033 'International Tables Vol C Tables 4.2.6.8 and 6.1.1.4'
O O 0.0106 0.0060 'International Tables Vol C Tables 4.2.6.8 and 6.1.1.4'
S S 0.1246 0.1234 'International Tables Vol C Tables 4.2.6.8 and 6.1.1.4'
Ag Ag -0.8971 1.1015 'International Tables Vol C Tables 4.2.6.8 and 6.1.1.4'

loop_
_geom_angle_atom_site_label_1
_geom_angle_atom_site_label_2
_geom_angle_atom_site_label_3
_geom_angle
_geom_angle_site_symmetry_1
_geom_angle_site_symmetry_3
N4 Ag1 O1 129.72(8) . .
N4 Ag1 N2 111.95(9) . .
O1 Ag1 N2 79.61(8) . .
N4 Ag1 N1 117.26(9) . .
O1 Ag1 N1 83.55(8) . .
N2 Ag1 N1 127.13(8) . .
O4 Ag2 N8 108.62(13) . .
O4 Ag2 N5 112.00(11) . .
N8 Ag2 N5 115.38(10) . .
O4 Ag2 O3 111.95(11) . .
N8 Ag2 O3 90.96(12) . .
N5 Ag2 O3 116.14(11) . .
O2 C1 O1 124.7(3) . .
O2 C1 C2 118.5(3) . .
O1 C1 C2 116.8(3) . .
C3 C2 C1 129.7(3) . .
C3 C2 S1 110.9(3) . .
C1 C2 S1 119.3(3) . .
C2 C3 C4 112.9(4) . .
C2 C3 H3 123.6 . .
C4 C3 H3 123.6 . .
C5 C4 C3 113.3(4) . .
C5 C4 H4 123.4 . .
C3 C4 H4 123.4 . .
C4 C5 C6 129.4(4) . .
C4 C5 S1 111.4(3) . .
C6 C5 S1 119.1(3) . .
O3 C6 O4 125.6(4) . 5_756
O3 C6 C5 118.8(4) . .
O4 C6 C5 115.6(5) 5_756 .
N3 C7 N1 112.1(2) . .
N3 C7 H7C 109.2 . .
N1 C7 H7C 109.2 . .
N3 C7 H7D 109.2 . .
N1 C7 H7D 109.2 . .
H7C C7 H7D 107.9 . .
N3 C8 N4 111.4(2) . 6_556
N3 C8 H8A 109.3 . .
N4 C8 H8A 109.3 6_556 .
N3 C8 H8B 109.3 . .
N4 C8 H8B 109.3 6_556 .
H8A C8 H8B 108.0 . .
N1 C9 N4 112.3(2) . 6_556
N1 C9 H9A 109.1 . .
N4 C9 H9A 109.1 6_556 .
N1 C9 H9B 109.1 . .
N4 C9 H9B 109.1 6_556 .
H9A C9 H9B 107.9 . .
N1 C10 N2 112.4(2) . 3_655
N1 C10 H10A 109.1 . .
N2 C10 H10A 109.1 3_655 .
N1 C10 H10B 109.1 . .
N2 C10 H10B 109.1 3_655 .
H10A C10 H10B 107.8 . .
N2 C11 N4 112.4(2) . 8_755
N2 C11 H11A 109.1 . .
N4 C11 H11A 109.1 8_755 .
N2 C11 H11B 109.1 . .
N4 C11 H11B 109.1 8_755 .
H11A C11 H11B 107.9 . .
N3 C12 N2 112.0(3) 3_645 .
N3 C12 H12A 109.2 3_645 .
N2 C12 H12A 109.2 . .
N3 C12 H12B 109.2 3_645 .
N2 C12 H12B 109.2 . .
H12A C12 H12B 107.9 . .
N7 C13 N5 111.7(3) . .
N7 C13 H13A 109.3 . .
N5 C13 H13A 109.3 . .
N7 C13 H13B 109.3 . .
N5 C13 H13B 109.3 . .
H13A C13 H13B 107.9 . .
N6 C14 N7 112.1(3) . .
N6 C14 H14A 109.2 . .
N7 C14 H14A 109.2 . .
N6 C14 H14B 109.2 . .
N7 C14 H14B 109.2 . .
H14A C14 H14B 107.9 . .
N6 C15 N5 112.1(3) . .
N6 C15 H15A 109.2 . .
N5 C15 H15A 109.2 . .
N6 C15 H15B 109.2 . .
N5 C15 H15B 109.2 . .
H15A C15 H15B 107.9 . .
N8 C16 N5 112.1(3) 8_855 .
N8 C16 H16A 109.2 8_855 .
N5 C16 H16A 109.2 . .
N8 C16 H16B 109.2 8_855 .
N5 C16 H16B 109.2 . .
H16A C16 H16B 107.9 . .
N6 C17 N8 112.5(3) . 8_855
N6 C17 H17A 109.1 . .
N8 C17 H17A 109.1 8_855 .
N6 C17 H17B 109.1 . .
N8 C17 H17B 109.1 8_855 .
H17A C17 H17B 107.8 . .
N7 C18 N8 112.0(3) 8_865 .
N7 C18 H18A 109.2 8_865 .
N8 C18 H18A 109.2 . .
N7 C18 H18B 109.2 8_865 .
N8 C18 H18B 109.2 . .
H18A C18 H18B 107.9 . .
C9 N1 C10 108.5(2) . .
C9 N1 C7 107.8(2) . .
C10 N1 C7 107.4(2) . .
C9 N1 Ag1 98.62(17) . .
C10 N1 Ag1 116.11(18) . .
C7 N1 Ag1 117.55(18) . .
C11 N2 C10 107.8(2) . 3_645
C11 N2 C12 107.6(2) . .
C10 N2 C12 108.0(2) 3_645 .
C11 N2 Ag1 107.67(18) . .
C10 N2 Ag1 109.82(18) 3_645 .
C12 N2 Ag1 115.74(19) . .
C7 N3 C12 108.7(3) . 3_655
C7 N3 C8 109.3(3) . .
C12 N3 C8 108.6(3) 3_655 .
C11 N4 C9 108.0(2) 8_765 6_656
C11 N4 C8 108.4(2) 8_765 6_656
C9 N4 C8 107.4(2) 6_656 6_656
C11 N4 Ag1 107.36(17) 8_765 .
C9 N4 Ag1 107.39(18) 6_656 .
C8 N4 Ag1 117.99(18) 6_656 .
C16 N5 C13 107.8(3) . .
C16 N5 C15 107.8(3) . .
C13 N5 C15 107.9(3) . .
C16 N5 Ag2 114.0(2) . .
C13 N5 Ag2 109.6(2) . .
C15 N5 Ag2 109.5(2) . .
C17 N6 C14 108.6(3) . .
C17 N6 C15 108.4(3) . .
C14 N6 C15 108.4(3) . .
C13 N7 C18 108.4(3) . 8_855
C13 N7 C14 108.5(3) . .
C18 N7 C14 108.2(3) 8_855 .
C18 N8 C16 108.0(3) . 8_865
C18 N8 C17 107.7(3) . 8_865
C16 N8 C17 107.8(3) 8_865 8_865
C18 N8 Ag2 111.7(2) . .
C16 N8 Ag2 111.9(2) 8_865 .
C17 N8 Ag2 109.6(2) 8_865 .
C1 O1 Ag1 104.4(2) . .
C6 O3 Ag2 97.4(3) . .
C6 O4 Ag2 123.1(3) 5_756 .
H5A O5 H5B 109.6 . .
H6A O6 H6B 108.9 . .
H7A O7 H7B 110.5 . .
C2 S1 C5 91.57(18) . .

loop_
_geom_bond_atom_site_label_1
_geom_bond_atom_site_label_2
_geom_bond_distance
_geom_bond_site_symmetry_2
Ag1 N4 2.356(2) .
Ag1 O1 2.471(3) .
Ag1 N2 2.485(3) .
Ag1 N1 2.504(3) .
Ag2 O4 2.326(3) .
Ag2 N8 2.355(3) .
Ag2 N5 2.363(3) .
Ag2 O3 2.495(3) .
C1 O2 1.243(4) .
C1 O1 1.255(4) .
C1 C2 1.484(4) .
C2 C3 1.350(5) .
C2 S1 1.711(3) .
C3 C4 1.405(5) .
C3 H3 0.9300 .
C4 C5 1.331(6) .
C4 H4 0.9300 .
C5 C6 1.487(5) .
C5 S1 1.716(4) .
C6 O3 1.241(6) .
C6 O4 1.256(6) 5_756
C7 N3 1.456(4) .
C7 N1 1.485(4) .
C7 H7C 0.9700 .
C7 H7D 0.9700 .
C8 N3 1.462(4) .
C8 N4 1.488(4) 6_556
C8 H8A 0.9700 .
C8 H8B 0.9700 .
C9 N1 1.471(4) .
C9 N4 1.483(4) 6_556
C9 H9A 0.9700 .
C9 H9B 0.9700 .
C10 N1 1.475(4) .
C10 N2 1.478(4) 3_655
C10 H10A 0.9700 .
C10 H10B 0.9700 .
C11 N2 1.475(4) .
C11 N4 1.477(4) 8_755
C11 H11A 0.9700 .
C11 H11B 0.9700 .
C12 N3 1.459(4) 3_645
C12 N2 1.487(4) .
C12 H12A 0.9700 .
C12 H12B 0.9700 .
C13 N7 1.466(5) .
C13 N5 1.485(5) .
C13 H13A 0.9700 .
C13 H13B 0.9700 .
C14 N6 1.460(5) .
C14 N7 1.474(5) .
C14 H14A 0.9700 .
C14 H14B 0.9700 .
C15 N6 1.462(5) .
C15 N5 1.490(4) .
C15 H15A 0.9700 .
C15 H15B 0.9700 .
C16 N8 1.478(4) 8_855
C16 N5 1.479(4) .
C16 H16A 0.9700 .
C16 H16B 0.9700 .
C17 N6 1.457(5) .
C17 N8 1.484(5) 8_855
C17 H17A 0.9700 .
C17 H17B 0.9700 .
C18 N7 1.473(5) 8_865
C18 N8 1.476(4) .
C18 H18A 0.9700 .
C18 H18B 0.9700 .
N2 C10 1.478(4) 3_645
N3 C12 1.459(4) 3_655
N4 C11 1.477(4) 8_765
N4 C9 1.483(4) 6_656
N4 C8 1.488(4) 6_656
N7 C18 1.473(5) 8_855
N8 C16 1.478(4) 8_865
N8 C17 1.484(5) 8_865
O4 C6 1.256(6) 5_756
O5 H5A 0.8465 .
O5 H5B 0.8500 .
O6 H6A 0.8478 .
O6 H6B 0.8474 .
O7 H7A 0.8466 .
O7 H7B 0.8487 .
